data_4347635
loop_
_publ_author_name
'Lim, Kwang Soo'
'Baldov\'i, Jos\'e J'
'Lee, Woo Ram'
'Song, Jeong Hwa'
'Yoon, Sung Won'
'Suh, Byoung Jin'
'Coronado, Eugenio'
'Gaita-Ari\~no, Alejandro'
'Hong, Chang Seop'

_publ_section_title
;
 Switching of Slow Magnetic Relaxation Dynamics in Mononuclear
 Dysprosium(III) Compounds with Charge Density.
;
_journal_issue 11
_journal_name_full 'Inorganic chemistry'
_journal_page_first 5398
_journal_page_last 5404
_journal_paper_doi 10.1021/acs.inorgchem.6b00410
_journal_volume 55
_journal_year 2016
_chemical_formula_sum 'C22 H46 Co2 N O21 P6 Y'
_chemical_formula_weight 1053.19
_space_group_IT_number 14
_space_group_name_Hall '-P 2ybc'
_space_group_name_H-M_alt 'P 1 21/c 1'
_symmetry_cell_setting monoclinic
_symmetry_space_group_name_H-M 'P 1 21/c 1'
_atom_sites_solution_hydrogens geom
_atom_sites_solution_primary direct
_atom_sites_solution_secondary difmap
_audit_creation_method SHELXL-97
_cell_angle_alpha 90.00
_cell_angle_beta 102.943(3)
_cell_angle_gamma 90.00
_cell_formula_units_Z 4
_cell_length_a 12.2860(5)
_cell_length_b 19.4333(8)
_cell_length_c 16.7538(6)
_cell_measurement_reflns_used 67182
_cell_measurement_temperature 296(2)
_cell_measurement_theta_max 21.509
_cell_measurement_theta_min 2.4395
_cell_volume 3898.5(3)
_computing_cell_refinement 'Bruker SMART APEXll'
_computing_data_collection 'Bruker SMART APEXll'
_computing_data_reduction 'Bruker SAINT'
_computing_molecular_graphics WingX
_computing_publication_material WingX
_computing_structure_refinement 'SHELXL-97 (Sheldrick, 1997)'
_computing_structure_solution SHELXTL
_diffrn_ambient_temperature 296(2)
_diffrn_measured_fraction_theta_full 0.996
_diffrn_measured_fraction_theta_max 0.996
_diffrn_measurement_device_type 'CCD area detector'
_diffrn_measurement_method 'omega scan'
_diffrn_radiation_monochromator graphite
_diffrn_radiation_source 'fine-focus sealed tube'
_diffrn_radiation_type MoK\a
_diffrn_radiation_wavelength 0.71073
_diffrn_reflns_av_R_equivalents 0.1820
_diffrn_reflns_av_sigmaI/netI 0.1472
_diffrn_reflns_limit_h_max 16
_diffrn_reflns_limit_h_min -16
_diffrn_reflns_limit_k_max 25
_diffrn_reflns_limit_k_min -26
_diffrn_reflns_limit_l_max 22
_diffrn_reflns_limit_l_min -22
_diffrn_reflns_number 65387
_diffrn_reflns_theta_full 28.52
_diffrn_reflns_theta_max 28.52
_diffrn_reflns_theta_min 1.63
_exptl_absorpt_coefficient_mu 2.643
_exptl_absorpt_correction_T_max 0.6925
_exptl_absorpt_correction_T_min 0.5695
_exptl_absorpt_correction_type multi-scan
_exptl_absorpt_process_details SADABS
_exptl_crystal_colour yellow
_exptl_crystal_density_diffrn 1.794
_exptl_crystal_density_method 'not measured'
_exptl_crystal_description block
_exptl_crystal_F_000 2144
_exptl_crystal_size_max 0.24
_exptl_crystal_size_mid 0.18
_exptl_crystal_size_min 0.15
_refine_diff_density_max 0.559
_refine_diff_density_min -0.685
_refine_diff_density_rms 0.127
_refine_ls_extinction_method none
_refine_ls_goodness_of_fit_ref 0.940
_refine_ls_hydrogen_treatment constr
_refine_ls_matrix_type full
_refine_ls_number_parameters 490
_refine_ls_number_reflns 9857
_refine_ls_number_restraints 0
_refine_ls_restrained_S_all 0.940
_refine_ls_R_factor_all 0.1678
_refine_ls_R_factor_gt 0.0693
_refine_ls_shift/su_max 0.015
_refine_ls_shift/su_mean 0.000
_refine_ls_structure_factor_coef Fsqd
_refine_ls_weighting_details 'calc w=1/[\s^2^(Fo^2^)+(0.0594P)^2^+0.0000P] where P=(Fo^2^+2Fc^2^)/3'
_refine_ls_weighting_scheme calc
_refine_ls_wR_factor_gt 0.1299
_refine_ls_wR_factor_ref 0.1641
_reflns_number_gt 4567
_reflns_number_total 9857
_reflns_threshold_expression >2sigma(I)
_cod_data_source_file ic6b00410_si_002.cif
_cod_data_source_block complex2-Y
_cod_depositor_comments
;
The following automatic conversions were performed:

data item '_exptl_absorpt_correction_type' value 'MULTI-SCAN' was
changed to 'multi-scan' in accordance with the
/home/saulius/struct/COD-crude-data/automatic-downloads/DataCite-retrospective/ACS/depositions/lib/dictionaries/cif_core.dic
dictionary named 'cif_core.dic' version 2.4.2 last updated on
2011-04-26.

Automatic conversion script
Id: cif_fix_values 6909 2019-04-08 15:41:33Z antanas 
;
_cod_original_sg_symbol_H-M P2(1)/c
_cod_database_code 4347635

loop_
_symmetry_equiv_pos_as_xyz
'x, y, z'
'-x, y+1/2, -z+1/2'
'-x, -y, -z'
'x, -y-1/2, z-1/2'

loop_
_atom_site_label
_atom_site_type_symbol
_atom_site_fract_x
_atom_site_fract_y
_atom_site_fract_z
_atom_site_U_iso_or_equiv
_atom_site_adp_type
_atom_site_occupancy
_atom_site_symmetry_multiplicity
_atom_site_calc_flag
_atom_site_refinement_flags
Y1 Y 0.29503(5) 0.21643(3) 0.76054(4) 0.02898(16) Uani 1 1 d .
O1 O 0.4743(3) 0.2595(2) 0.7720(3) 0.0382(11) Uani 1 1 d .
P1 P 0.59120(13) 0.23899(8) 0.81175(11) 0.0329(4) Uani 1 1 d .
O7 O 0.6506(4) 0.3024(2) 0.8644(3) 0.0510(13) Uani 1 1 d .
C6 C 0.5965(6) 0.3663(3) 0.8688(5) 0.067(2) Uani 1 1 d .
H6A H 0.5869 0.3898 0.8173 0.101 Uiso 1 1 calc R
H6B H 0.6411 0.3941 0.9112 0.101 Uiso 1 1 calc R
H6C H 0.5248 0.3584 0.8810 0.101 Uiso 1 1 calc R
O8 O 0.6631(3) 0.2338(2) 0.7439(3) 0.0398(11) Uani 1 1 d .
C7 C 0.6600(6) 0.2891(4) 0.6882(4) 0.058(2) Uani 1 1 d .
H7A H 0.5893 0.2894 0.6496 0.087 Uiso 1 1 calc R
H7B H 0.7190 0.2837 0.6596 0.087 Uiso 1 1 calc R
H7C H 0.6698 0.3318 0.7178 0.087 Uiso 1 1 calc R
O2 O 0.4045(3) 0.1240(2) 0.7406(3) 0.0384(11) Uani 1 1 d .
P2 P 0.51129(13) 0.09189(8) 0.78262(11) 0.0332(4) Uani 1 1 d .
O9 O 0.5848(3) 0.0748(2) 0.7174(3) 0.0420(11) Uani 1 1 d .
C8 C 0.5395(6) 0.0361(4) 0.6458(4) 0.058(2) Uani 1 1 d .
H8A H 0.5529 -0.0120 0.6569 0.087 Uiso 1 1 calc R
H8B H 0.5743 0.0499 0.6025 0.087 Uiso 1 1 calc R
H8C H 0.4605 0.0441 0.6295 0.087 Uiso 1 1 calc R
O10 O 0.4851(4) 0.0151(2) 0.8076(3) 0.0467(12) Uani 1 1 d .
C9 C 0.4056(6) 0.0040(4) 0.8559(5) 0.058(2) Uani 1 1 d .
H9A H 0.4406 0.0104 0.9127 0.087 Uiso 1 1 calc R
H9B H 0.3772 -0.0421 0.8476 0.087 Uiso 1 1 calc R
H9C H 0.3453 0.0361 0.8403 0.087 Uiso 1 1 calc R
O3 O 0.3725(3) 0.1922(2) 0.8939(2) 0.0361(11) Uani 1 1 d .
P3 P 0.48751(14) 0.17585(9) 0.94201(10) 0.0350(4) Uani 1 1 d .
O11 O 0.4794(4) 0.1189(2) 1.0083(3) 0.0510(13) Uani 1 1 d .
C10 C 0.3900(6) 0.1200(4) 1.0507(5) 0.061(2) Uani 1 1 d .
H10A H 0.3917 0.1626 1.0800 0.092 Uiso 1 1 calc R
H10B H 0.3986 0.0823 1.0886 0.092 Uiso 1 1 calc R
H10C H 0.3198 0.1158 1.0118 0.092 Uiso 1 1 calc R
O12 O 0.5332(4) 0.2421(2) 0.9965(3) 0.0557(14) Uani 1 1 d .
C11 C 0.4605(6) 0.2920(4) 1.0213(5) 0.066(2) Uani 1 1 d .
H11A H 0.3845 0.2825 0.9943 0.100 Uiso 1 1 calc R
H11B H 0.4804 0.3373 1.0067 0.100 Uiso 1 1 calc R
H11C H 0.4682 0.2895 1.0796 0.100 Uiso 1 1 calc R
Co1 Co 0.61972(6) 0.14554(4) 0.88248(5) 0.0322(2) Uani 1 1 d .
C1 C 0.7295(6) 0.1351(4) 0.9940(4) 0.053(2) Uani 1 1 d .
H1 H 0.7162 0.1518 1.0429 0.064 Uiso 1 1 calc R
C2 C 0.7820(5) 0.1702(4) 0.9432(5) 0.0478(19) Uani 1 1 d .
H2 H 0.8114 0.2144 0.9512 0.057 Uiso 1 1 calc R
C3 C 0.7833(5) 0.1267(4) 0.8761(4) 0.0478(19) Uani 1 1 d .
H3 H 0.8131 0.1378 0.8314 0.057 Uiso 1 1 calc R
C4 C 0.7338(5) 0.0656(4) 0.8872(4) 0.0450(18) Uani 1 1 d .
H4 H 0.7248 0.0280 0.8520 0.054 Uiso 1 1 calc R
C5 C 0.6988(6) 0.0697(4) 0.9614(5) 0.052(2) Uani 1 1 d .
H5 H 0.6623 0.0357 0.9843 0.062 Uiso 1 1 calc R
O4 O 0.2173(3) 0.1906(2) 0.6284(2) 0.0366(10) Uani 1 1 d .
P4 P 0.10692(15) 0.16467(9) 0.58048(11) 0.0381(4) Uani 1 1 d .
O13 O 0.0592(4) 0.2199(3) 0.5114(3) 0.0682(16) Uani 1 1 d .
C17 C 0.1232(8) 0.2724(5) 0.4863(6) 0.106(4) Uani 1 1 d .
H17A H 0.1457 0.3050 0.5299 0.158 Uiso 1 1 calc R
H17B H 0.0794 0.2953 0.4391 0.158 Uiso 1 1 calc R
H17C H 0.1883 0.2527 0.4726 0.158 Uiso 1 1 calc R
O14 O 0.1284(4) 0.0996(2) 0.5291(3) 0.0655(16) Uani 1 1 d .
C18 C 0.2251(8) 0.0960(5) 0.4959(7) 0.131(5) Uani 1 1 d .
H18A H 0.2169 0.1268 0.4502 0.196 Uiso 1 1 calc R
H18B H 0.2341 0.0498 0.4781 0.196 Uiso 1 1 calc R
H18C H 0.2896 0.1088 0.5371 0.196 Uiso 1 1 calc R
O5 O 0.1919(3) 0.1207(2) 0.7796(3) 0.0396(11) Uani 1 1 d .
P5 P 0.08174(14) 0.08962(9) 0.74340(11) 0.0355(4) Uani 1 1 d .
O15 O 0.1014(4) 0.0097(2) 0.7263(3) 0.0532(13) Uani 1 1 d .
C19 C 0.1819(7) -0.0100(4) 0.6809(5) 0.079(3) Uani 1 1 d .
H19A H 0.1478 -0.0097 0.6234 0.118 Uiso 1 1 calc R
H19B H 0.2090 -0.0554 0.6970 0.118 Uiso 1 1 calc R
H19C H 0.2431 0.0219 0.6917 0.118 Uiso 1 1 calc R
O16 O 0.0116(4) 0.0795(2) 0.8115(3) 0.0516(13) Uani 1 1 d .
C20 C 0.0629(7) 0.0518(4) 0.8889(5) 0.071(2) Uani 1 1 d .
H20A H 0.0711 0.0030 0.8841 0.107 Uiso 1 1 calc R
H20B H 0.0174 0.0614 0.9272 0.107 Uiso 1 1 calc R
H20C H 0.1352 0.0724 0.9078 0.107 Uiso 1 1 calc R
O6 O 0.1136(3) 0.2553(2) 0.7499(3) 0.0362(11) Uani 1 1 d .
P6 P -0.00117(13) 0.23590(9) 0.70423(11) 0.0347(4) Uani 1 1 d .
O17 O -0.0813(4) 0.2386(2) 0.7666(3) 0.0558(14) Uani 1 1 d .
C21 C -0.0767(6) 0.2946(4) 0.8189(5) 0.071(3) Uani 1 1 d .
H21A H -0.0038 0.2972 0.8545 0.106 Uiso 1 1 calc R
H21B H -0.1317 0.2891 0.8511 0.106 Uiso 1 1 calc R
H21C H -0.0915 0.3361 0.7872 0.106 Uiso 1 1 calc R
O18 O -0.0519(4) 0.2952(2) 0.6418(3) 0.0646(16) Uani 1 1 d .
C22 C -0.0034(7) 0.3609(4) 0.6404(6) 0.091(3) Uani 1 1 d .
H22A H -0.0462 0.3942 0.6625 0.136 Uiso 1 1 calc R
H22B H -0.0027 0.3730 0.5849 0.136 Uiso 1 1 calc R
H22C H 0.0717 0.3601 0.6727 0.136 Uiso 1 1 calc R
Co2 Co -0.02694(7) 0.13890(4) 0.64016(5) 0.0334(2) Uani 1 1 d .
C12 C -0.1941(5) 0.1273(4) 0.6410(4) 0.049(2) Uani 1 1 d .
H12 H -0.2269 0.1446 0.6817 0.059 Uiso 1 1 calc R
C13 C -0.1847(5) 0.1609(4) 0.5702(5) 0.0501(19) Uani 1 1 d .
H13 H -0.2107 0.2049 0.5548 0.060 Uiso 1 1 calc R
C14 C -0.1314(6) 0.1189(4) 0.5272(5) 0.058(2) Uani 1 1 d .
H14 H -0.1166 0.1294 0.4766 0.070 Uiso 1 1 calc R
C15 C -0.1021(6) 0.0579(4) 0.5697(5) 0.058(2) Uani 1 1 d .
H15 H -0.0620 0.0214 0.5547 0.070 Uiso 1 1 calc R
C16 C -0.1456(6) 0.0629(4) 0.6402(5) 0.0485(19) Uani 1 1 d .
H16 H -0.1424 0.0288 0.6796 0.058 Uiso 1 1 calc R
O19 O 0.2994(4) 0.3321(2) 0.8257(3) 0.0440(12) Uani 1 1 d .
O20 O 0.2782(3) 0.3315(2) 0.6948(3) 0.0427(12) Uani 1 1 d .
N1 N 0.2807(4) 0.3649(3) 0.7599(4) 0.0460(15) Uani 1 1 d .
O21 O 0.2654(5) 0.4274(3) 0.7569(4) 0.087(2) Uani 1 1 d .

loop_
_atom_site_aniso_label
_atom_site_aniso_U_11
_atom_site_aniso_U_22
_atom_site_aniso_U_33
_atom_site_aniso_U_23
_atom_site_aniso_U_13
_atom_site_aniso_U_12
Y1 0.0255(3) 0.0301(3) 0.0311(4) 0.0005(3) 0.0057(3) 0.0001(3)
O1 0.029(2) 0.032(2) 0.052(3) 0.008(2) 0.005(2) 0.0034(19)
P1 0.0277(9) 0.0333(9) 0.0376(11) 0.0000(8) 0.0072(8) 0.0032(7)
O7 0.043(3) 0.038(3) 0.066(4) -0.014(3) -0.002(2) 0.001(2)
C6 0.059(5) 0.036(4) 0.103(7) -0.021(4) 0.011(5) -0.006(4)
O8 0.033(2) 0.046(3) 0.044(3) 0.010(2) 0.015(2) 0.006(2)
C7 0.062(5) 0.070(5) 0.045(5) 0.021(4) 0.018(4) 0.012(4)
O2 0.031(2) 0.037(3) 0.045(3) -0.010(2) 0.003(2) 0.008(2)
P2 0.0335(9) 0.0297(9) 0.0375(11) -0.0015(8) 0.0106(8) 0.0039(7)
O9 0.038(3) 0.049(3) 0.040(3) -0.013(2) 0.011(2) 0.001(2)
C8 0.072(5) 0.059(5) 0.044(5) -0.019(4) 0.016(4) -0.003(4)
O10 0.045(3) 0.038(3) 0.060(3) 0.001(2) 0.018(3) 0.000(2)
C9 0.049(5) 0.048(5) 0.079(6) 0.016(4) 0.017(4) 0.003(4)
O3 0.032(2) 0.043(3) 0.036(3) 0.005(2) 0.014(2) 0.008(2)
P3 0.0329(9) 0.0437(11) 0.0287(10) -0.0001(8) 0.0076(8) 0.0112(8)
O11 0.050(3) 0.064(3) 0.046(3) 0.020(3) 0.024(3) 0.020(2)
C10 0.048(5) 0.075(6) 0.069(6) 0.031(5) 0.031(4) 0.015(4)
O12 0.047(3) 0.065(3) 0.052(3) -0.021(3) 0.004(3) 0.011(3)
C11 0.067(5) 0.053(5) 0.082(7) -0.017(5) 0.023(5) 0.021(4)
Co1 0.0281(5) 0.0373(5) 0.0313(5) 0.0001(4) 0.0068(4) 0.0070(4)
C1 0.048(5) 0.073(6) 0.033(4) -0.007(4) -0.002(4) 0.025(4)
C2 0.024(4) 0.054(5) 0.061(5) 0.000(4) 0.001(4) 0.007(3)
C3 0.033(4) 0.065(5) 0.044(5) -0.005(4) 0.008(3) 0.009(4)
C4 0.031(4) 0.053(5) 0.048(5) -0.005(4) 0.003(3) 0.022(3)
C5 0.045(4) 0.053(5) 0.057(5) 0.022(4) 0.010(4) 0.016(4)
O4 0.034(2) 0.042(3) 0.034(3) -0.003(2) 0.009(2) -0.007(2)
P4 0.0394(10) 0.0426(11) 0.0328(11) -0.0039(9) 0.0094(9) -0.0112(8)
O13 0.057(3) 0.092(4) 0.047(3) 0.031(3) -0.007(3) -0.029(3)
C17 0.090(7) 0.108(8) 0.109(9) 0.067(7) 0.000(6) -0.028(6)
O14 0.067(3) 0.065(3) 0.080(4) -0.043(3) 0.050(3) -0.035(3)
C18 0.137(9) 0.130(9) 0.168(11) -0.099(8) 0.128(9) -0.088(8)
O5 0.032(2) 0.038(3) 0.047(3) 0.013(2) 0.005(2) 0.003(2)
P5 0.0341(9) 0.0329(10) 0.0410(11) 0.0030(8) 0.0114(8) -0.0027(8)
O15 0.064(3) 0.031(3) 0.066(4) 0.001(2) 0.019(3) 0.000(2)
C19 0.093(7) 0.065(6) 0.088(7) -0.012(5) 0.041(6) 0.014(5)
O16 0.047(3) 0.064(3) 0.047(3) 0.010(3) 0.015(3) -0.004(2)
C20 0.091(7) 0.072(6) 0.051(6) 0.014(5) 0.017(5) -0.001(5)
O6 0.026(2) 0.039(3) 0.044(3) -0.011(2) 0.007(2) -0.0018(19)
P6 0.0258(9) 0.0375(10) 0.0386(11) -0.0033(8) 0.0026(8) -0.0005(7)
O17 0.043(3) 0.069(3) 0.064(4) -0.032(3) 0.028(3) -0.014(2)
C21 0.054(5) 0.100(7) 0.063(6) -0.034(5) 0.022(4) -0.009(5)
O18 0.069(4) 0.037(3) 0.067(4) 0.015(3) -0.028(3) -0.002(3)
C22 0.082(6) 0.053(6) 0.112(8) 0.029(6) -0.030(6) -0.010(5)
Co2 0.0306(5) 0.0358(5) 0.0337(5) -0.0030(4) 0.0067(4) -0.0078(4)
C12 0.030(4) 0.074(6) 0.041(5) -0.018(4) 0.004(3) -0.024(4)
C13 0.037(4) 0.059(5) 0.047(5) 0.000(4) -0.006(4) -0.007(4)
C14 0.056(5) 0.080(6) 0.037(5) -0.002(5) 0.005(4) -0.031(5)
C15 0.043(4) 0.062(5) 0.069(6) -0.028(5) 0.011(4) -0.012(4)
C16 0.044(4) 0.042(4) 0.053(5) 0.006(4) -0.001(4) -0.019(3)
O19 0.042(3) 0.045(3) 0.044(3) -0.003(3) 0.007(2) 0.001(2)
O20 0.041(3) 0.047(3) 0.041(3) 0.008(2) 0.011(2) -0.001(2)
N1 0.037(3) 0.034(3) 0.065(5) -0.005(4) 0.008(3) -0.009(3)
O21 0.106(5) 0.029(3) 0.115(5) -0.003(3) 0.003(4) 0.000(3)

loop_
_atom_type_symbol
_atom_type_description
_atom_type_scat_dispersion_real
_atom_type_scat_dispersion_imag
_atom_type_scat_source
C C 0.0033 0.0016 'International Tables Vol C Tables 4.2.6.8 and 6.1.1.4'
H H 0.0000 0.0000 'International Tables Vol C Tables 4.2.6.8 and 6.1.1.4'
N N 0.0061 0.0033 'International Tables Vol C Tables 4.2.6.8 and 6.1.1.4'
O O 0.0106 0.0060 'International Tables Vol C Tables 4.2.6.8 and 6.1.1.4'
P P 0.1023 0.0942 'International Tables Vol C Tables 4.2.6.8 and 6.1.1.4'
Co Co 0.3494 0.9721 'International Tables Vol C Tables 4.2.6.8 and 6.1.1.4'
Y Y -2.7962 3.5667 'International Tables Vol C Tables 4.2.6.8 and 6.1.1.4'

loop_
_geom_angle_atom_site_label_1
_geom_angle_atom_site_label_2
_geom_angle_atom_site_label_3
_geom_angle
O4 Y1 O3 155.22(15)
O4 Y1 O2 79.49(14)
O3 Y1 O2 81.52(14)
O4 Y1 O5 80.35(15)
O3 Y1 O5 79.59(15)
O2 Y1 O5 75.51(14)
O4 Y1 O6 79.03(14)
O3 Y1 O6 109.02(14)
O2 Y1 O6 145.15(14)
O5 Y1 O6 74.09(14)
O4 Y1 O1 110.20(14)
O3 Y1 O1 79.22(14)
O2 Y1 O1 73.76(14)
O5 Y1 O1 144.75(14)
O6 Y1 O1 139.93(14)
O4 Y1 O20 77.94(15)
O3 Y1 O20 126.71(16)
O2 Y1 O20 129.00(15)
O5 Y1 O20 142.43(14)
O6 Y1 O20 71.93(14)
O1 Y1 O20 72.26(14)
O4 Y1 O19 126.27(16)
O3 Y1 O19 78.05(15)
O2 Y1 O19 143.80(14)
O5 Y1 O19 128.55(15)
O6 Y1 O19 70.55(14)
O1 Y1 O19 73.27(14)
O20 Y1 O19 51.19(15)
O4 Y1 N1 101.91(17)
O3 Y1 N1 102.81(17)
O2 Y1 N1 144.25(15)
O5 Y1 N1 140.23(15)
O6 Y1 N1 67.59(14)
O1 Y1 N1 72.34(14)
O20 Y1 N1 25.79(15)
O19 Y1 N1 25.48(15)
P1 O1 Y1 137.6(2)
O1 P1 O8 109.3(2)
O1 P1 O7 108.4(2)
O8 P1 O7 100.7(2)
O1 P1 Co1 119.44(18)
O8 P1 Co1 106.94(17)
O7 P1 Co1 110.4(2)
C6 O7 P1 122.9(4)
C7 O8 P1 119.0(4)
P2 O2 Y1 137.8(2)
O2 P2 O9 109.8(2)
O2 P2 O10 108.0(2)
O9 P2 O10 99.3(2)
O2 P2 Co1 119.47(18)
O9 P2 Co1 106.53(17)
O10 P2 Co1 111.88(19)
C8 O9 P2 120.8(4)
C9 O10 P2 119.7(4)
P3 O3 Y1 135.3(2)
O3 P3 O11 109.0(2)
O3 P3 O12 107.6(2)
O11 P3 O12 103.3(3)
O3 P3 Co1 121.65(18)
O11 P3 Co1 107.67(17)
O12 P3 Co1 106.08(18)
C10 O11 P3 120.7(4)
C11 O12 P3 123.0(4)
C1 Co1 C3 65.3(3)
C1 Co1 C5 39.7(3)
C3 Co1 C5 65.5(3)
C1 Co1 C2 38.4(3)
C3 Co1 C2 39.7(3)
C5 Co1 C2 65.8(3)
C1 Co1 C4 65.9(3)
C3 Co1 C4 38.4(2)
C5 Co1 C4 39.5(3)
C2 Co1 C4 65.8(3)
C1 Co1 P1 125.2(2)
C3 Co1 P1 99.3(2)
C5 Co1 P1 161.2(2)
C2 Co1 P1 95.4(2)
C4 Co1 P1 132.5(2)
C1 Co1 P2 145.3(2)
C3 Co1 P2 108.2(2)
C5 Co1 P2 105.7(2)
C2 Co1 P2 147.9(2)
C4 Co1 P2 87.9(2)
P1 Co1 P2 89.12(7)
C1 Co1 P3 90.9(2)
C3 Co1 P3 155.2(2)
C5 Co1 P3 101.1(2)
C2 Co1 P3 116.5(2)
C4 Co1 P3 138.8(2)
P1 Co1 P3 88.72(7)
P2 Co1 P3 95.27(7)
C2 C1 C5 109.6(7)
C2 C1 Co1 71.8(4)
C5 C1 Co1 70.7(4)
C1 C2 C3 106.8(7)
C1 C2 Co1 69.8(4)
C3 C2 Co1 69.7(4)
C4 C3 C2 109.2(7)
C4 C3 Co1 71.3(4)
C2 C3 Co1 70.6(4)
C3 C4 C5 107.7(7)
C3 C4 Co1 70.3(4)
C5 C4 Co1 69.8(4)
C1 C5 C4 106.7(7)
C1 C5 Co1 69.6(4)
C4 C5 Co1 70.7(4)
P4 O4 Y1 137.0(2)
O4 P4 O14 108.5(3)
O4 P4 O13 107.7(3)
O14 P4 O13 102.9(3)
O4 P4 Co2 121.31(18)
O14 P4 Co2 107.59(18)
O13 P4 Co2 107.3(2)
C17 O13 P4 124.5(5)
C18 O14 P4 120.5(5)
P5 O5 Y1 138.5(2)
O5 P5 O16 110.4(3)
O5 P5 O15 107.9(3)
O16 P5 O15 97.8(3)
O5 P5 Co2 119.45(18)
O16 P5 Co2 107.04(19)
O15 P5 Co2 112.1(2)
C19 O15 P5 120.2(4)
C20 O16 P5 120.2(5)
P6 O6 Y1 137.5(2)
O6 P6 O18 110.0(3)
O6 P6 O17 107.9(2)
O18 P6 O17 101.5(3)
O6 P6 Co2 119.43(18)
O18 P6 Co2 108.3(2)
O17 P6 Co2 108.22(19)
C21 O17 P6 119.8(4)
C22 O18 P6 124.3(5)
C15 Co2 C12 66.5(3)
C15 Co2 C14 39.3(3)
C12 Co2 C14 64.7(3)
C15 Co2 C13 65.8(3)
C12 Co2 C13 38.9(3)
C14 Co2 C13 38.0(3)
C15 Co2 C16 39.7(3)
C12 Co2 C16 39.1(3)
C14 Co2 C16 64.9(3)
C13 Co2 C16 65.1(3)
C15 Co2 P6 161.9(2)
C12 Co2 P6 97.3(2)
C14 Co2 P6 127.6(3)
C13 Co2 P6 96.7(2)
C16 Co2 P6 130.3(2)
C15 Co2 P5 103.8(3)
C12 Co2 P5 112.5(2)
C14 Co2 P5 142.6(3)
C13 Co2 P5 151.3(2)
C16 Co2 P5 89.6(2)
P6 Co2 P5 89.62(7)
C15 Co2 P4 101.6(2)
C12 Co2 P4 152.3(2)
C14 Co2 P4 90.1(2)
C13 Co2 P4 113.7(2)
C16 Co2 P4 140.4(2)
P6 Co2 P4 89.18(7)
P5 Co2 P4 94.31(7)
C13 C12 C16 107.5(7)
C13 C12 Co2 70.7(4)
C16 C12 Co2 70.7(4)
C14 C13 C12 108.4(7)
C14 C13 Co2 70.9(4)
C12 C13 Co2 70.4(4)
C13 C14 C15 110.1(7)
C13 C14 Co2 71.0(4)
C15 C14 Co2 69.8(4)
C14 C15 C16 105.6(7)
C14 C15 Co2 70.9(4)
C16 C15 Co2 70.8(4)
C12 C16 C15 108.3(7)
C12 C16 Co2 70.2(4)
C15 C16 Co2 69.4(4)
N1 O19 Y1 95.3(4)
N1 O20 Y1 95.5(4)
O21 N1 O19 122.6(7)
O21 N1 O20 119.9(7)
O19 N1 O20 117.5(5)
O21 N1 Y1 174.7(5)
O19 N1 Y1 59.2(3)
O20 N1 Y1 58.7(3)

loop_
_geom_bond_atom_site_label_1
_geom_bond_atom_site_label_2
_geom_bond_distance
Y1 O4 2.263(4)
Y1 O3 2.274(4)
Y1 O2 2.312(4)
Y1 O5 2.313(4)
Y1 O6 2.322(4)
Y1 O1 2.324(4)
Y1 O20 2.481(4)
Y1 O19 2.493(4)
Y1 N1 2.891(6)
O1 P1 1.495(4)
P1 O8 1.591(4)
P1 O7 1.594(5)
P1 Co1 2.1538(19)
O7 C6 1.419(7)
O8 C7 1.419(7)
O2 P2 1.481(4)
P2 O9 1.600(4)
P2 O10 1.602(4)
P2 Co1 2.1592(19)
O9 C8 1.421(7)
O10 C9 1.417(7)
O3 P3 1.496(4)
P3 O11 1.587(4)
P3 O12 1.604(5)
P3 Co1 2.1693(17)
O11 C10 1.435(7)
O12 C11 1.442(7)
Co1 C1 2.055(7)
Co1 C3 2.068(6)
Co1 C5 2.070(7)
Co1 C2 2.081(6)
Co1 C4 2.081(6)
C1 C2 1.362(9)
C1 C5 1.400(10)
C2 C3 1.409(9)
C3 C4 1.366(9)
C4 C5 1.405(9)
O4 P4 1.499(4)
P4 O14 1.585(5)
P4 O13 1.592(5)
P4 Co2 2.1662(18)
O13 C17 1.409(8)
O14 C18 1.421(8)
O5 P5 1.482(4)
P5 O16 1.588(5)
P5 O15 1.607(4)
P5 Co2 2.158(2)
O15 C19 1.429(8)
O16 C20 1.414(8)
O6 P6 1.494(4)
P6 O18 1.587(5)
P6 O17 1.589(4)
P6 Co2 2.1572(19)
O17 C21 1.390(8)
O18 C22 1.411(8)
Co2 C15 2.057(7)
Co2 C12 2.069(6)
Co2 C14 2.072(7)
Co2 C13 2.073(7)
Co2 C16 2.076(6)
C12 C13 1.381(9)
C12 C16 1.387(9)
C13 C14 1.350(10)
C14 C15 1.388(10)
C15 C16 1.404(9)
O19 N1 1.249(7)
O20 N1 1.264(7)
N1 O21 1.228(7)
